data_2215704
loop_
_publ_author_name
'Habibi, Mohammad Hossein'
'Lalegani, Arash'
'Mokhtari, Reza'
'Suzuki, Takayoshi'

_publ_section_title (Bromido)[<i>N</i>,<i>N</i>'-bis(2-nitrocinnamaldehyde)ethylenediamine](triphenylphosphine)copper(I)
_journal_coeditor_code XU2320
_journal_issue 10
_journal_name_full 'Acta Crystallographica Section E'
_journal_page_first m2479
_journal_page_last m2479
_journal_paper_doi 10.1107/S160053680704281X
_journal_volume 63
_journal_year 2007
_chemical_formula_iupac '[Cu Br (C18 H15 P) (C9 H7 N O2)2 (C2 H4 N2)]'
_chemical_formula_moiety 'C38 H33 Br Cu N4 O4 P'
_chemical_formula_sum 'C38 H33 Br Cu N4 O4 P'
_chemical_formula_weight 784.10
_chemical_name_systematic
;
(Bromido)[<i>N</i>,<i>N</i>'-bis(2-nitrocinnamaldehyde)ethylenediamine]
(triphenylphosphine)copper(I)
;
_space_group_IT_number 15
_symmetry_cell_setting monoclinic
_symmetry_space_group_name_Hall '-C 2yc'
_symmetry_space_group_name_H-M 'C 1 2/c 1'
_atom_sites_solution_hydrogens geom
_atom_sites_solution_primary direct
_atom_sites_solution_secondary difmap
_audit_creation_method SHELXL-97
_cell_angle_alpha 90.00
_cell_angle_beta 122.34(2)
_cell_angle_gamma 90.00
_cell_formula_units_Z 8
_cell_length_a 31.288(19)
_cell_length_b 15.486(9)
_cell_length_c 17.381(10)
_cell_measurement_reflns_used 17438
_cell_measurement_temperature 200(2)
_cell_measurement_theta_max 27.4
_cell_measurement_theta_min 3.0
_cell_volume 7115(7)
_computing_cell_refinement 'PROCESS-AUTO (Rigaku, 1998)'
_computing_data_collection 'PROCESS-AUTO (Rigaku, 1998)'
_computing_data_reduction 'CrystalStructure (Rigaku/MSC, 2004)'
_computing_molecular_graphics 'DIAMOND (Brandenburg, 2007)'
_computing_publication_material 'SHELXL97 (Sheldrick, 1997)'
_computing_structure_refinement 'SHELXL97 (Sheldrick, 1997)'
_computing_structure_solution 'SIR92 (Altomare <i>et al.</i>,  1994)'
_diffrn_ambient_temperature 200(2)
_diffrn_detector_area_resol_mean 10.00
_diffrn_measured_fraction_theta_full 0.996
_diffrn_measured_fraction_theta_max 0.996
_diffrn_measurement_device_type 'Rigaku R-AXIS RAPID IP'
_diffrn_measurement_method \w
_diffrn_radiation_monochromator graphite
_diffrn_radiation_source 'fine-focus sealed tube'
_diffrn_radiation_type 'Mo K\a'
_diffrn_radiation_wavelength 0.71075
_diffrn_reflns_av_R_equivalents 0.0268
_diffrn_reflns_av_sigmaI/netI 0.0645
_diffrn_reflns_limit_h_max 40
_diffrn_reflns_limit_h_min -40
_diffrn_reflns_limit_k_max 19
_diffrn_reflns_limit_k_min -20
_diffrn_reflns_limit_l_max 18
_diffrn_reflns_limit_l_min -22
_diffrn_reflns_number 24792
_diffrn_reflns_theta_full 27.44
_diffrn_reflns_theta_max 27.44
_diffrn_reflns_theta_min 2.99
_exptl_absorpt_coefficient_mu 1.828
_exptl_absorpt_correction_T_max 0.720
_exptl_absorpt_correction_T_min 0.635
_exptl_absorpt_correction_type multi-scan
_exptl_absorpt_process_details
;
(ABSCOR; Higashi, 1995)
;
_exptl_crystal_colour red
_exptl_crystal_density_diffrn 1.464
_exptl_crystal_density_method 'not measured'
_exptl_crystal_description block
_exptl_crystal_F_000 3200
_exptl_crystal_size_max 0.26
_exptl_crystal_size_mid 0.20
_exptl_crystal_size_min 0.18
_refine_diff_density_max 0.454
_refine_diff_density_min -0.360
_refine_ls_extinction_method none
_refine_ls_goodness_of_fit_ref 1.025
_refine_ls_hydrogen_treatment constr
_refine_ls_matrix_type full
_refine_ls_number_parameters 443
_refine_ls_number_reflns 8101
_refine_ls_number_restraints 0
_refine_ls_restrained_S_all 1.025
_refine_ls_R_factor_all 0.0467
_refine_ls_R_factor_gt 0.0274
_refine_ls_shift/su_max 0.003
_refine_ls_shift/su_mean 0.000
_refine_ls_structure_factor_coef Fsqd
_refine_ls_weighting_details 'calc w=1/[\s^2^(Fo^2^)+(0.022P)^2^] where P=(Fo^2^+2Fc^2^)/3'
_refine_ls_weighting_scheme calc
_refine_ls_wR_factor_gt 0.0516
_refine_ls_wR_factor_ref 0.0590
_reflns_number_gt 5147
_reflns_number_total 8101
_reflns_threshold_expression I>2\s(I)
_cod_data_source_file xu2320.cif
_cod_data_source_block I
_cod_original_cell_volume 7116(7)
_cod_original_sg_symbol_H-M 'C 2/c'
_cod_database_code 2215704
_cod_database_fobs_code 2215704

loop_
_symmetry_equiv_pos_as_xyz
'x, y, z'
'-x, y, -z+1/2'
'x+1/2, y+1/2, z'
'-x+1/2, y+1/2, -z+1/2'
'-x, -y, -z'
'x, -y, z-1/2'
'-x+1/2, -y+1/2, -z'
'x+1/2, -y+1/2, z-1/2'

loop_
_atom_site_type_symbol
_atom_site_label
_atom_site_fract_x
_atom_site_fract_y
_atom_site_fract_z
_atom_site_U_iso_or_equiv
_atom_site_adp_type
_atom_site_calc_flag
_atom_site_refinement_flags
_atom_site_occupancy
Br Br1 0.738950(10) 0.21194(2) 0.27023(2) 0.04174(8) Uani d . 1
Cu Cu1 0.669840(10) 0.10741(2) 0.20239(2) 0.02458(7) Uani d . 1
P P1 0.60586(2) 0.14022(3) 0.21692(4) 0.02312(13) Uani d . 1
O O1 0.54777(9) 0.29990(12) -0.25066(12) 0.0780(7) Uani d . 1
O O2 0.56141(11) 0.41867(13) -0.29544(14) 0.1012(9) Uani d . 1
O O3 0.74427(7) -0.20459(10) 0.56309(12) 0.0417(4) Uani d . 1
O O4 0.82159(7) -0.22703(11) 0.67454(12) 0.0562(5) Uani d . 1
N N1 0.65620(6) 0.07940(10) 0.07370(11) 0.0241(4) Uani d . 1
N N2 0.69483(7) -0.01979(11) 0.22714(12) 0.0292(4) Uani d . 1
N N3 0.56248(9) 0.37427(14) -0.23709(14) 0.0498(6) Uani d . 1
N N4 0.78663(9) -0.18000(12) 0.62149(14) 0.0357(5) Uani d . 1
C C1 0.67318(10) -0.00878(13) 0.07142(15) 0.0370(6) Uani d . 1
H H1A 0.7082 -0.0068 0.0849 0.044 Uiso calc R 1
H H1B 0.6511 -0.0334 0.0097 0.044 Uiso calc R 1
C C2 0.67151(10) -0.06515(14) 0.13921(15) 0.0428(6) Uani d . 1
H H2A 0.6360 -0.0798 0.1174 0.051 Uiso calc R 1
H H2B 0.6900 -0.1196 0.1468 0.051 Uiso calc R 1
C C3 0.64364(8) 0.12863(13) 0.00597(14) 0.0276(5) Uani d . 1
H H3 0.6436 0.1062 -0.0449 0.033 Uiso calc R 1
C C4 0.62938(8) 0.21775(13) 0.00451(14) 0.0276(5) Uani d . 1
H H4 0.6291 0.2396 0.0553 0.033 Uiso calc R 1
C C5 0.61667(8) 0.27048(13) -0.06515(14) 0.0283(5) Uani d . 1
H H5 0.6157 0.2468 -0.1165 0.034 Uiso calc R 1
C C6 0.60404(8) 0.36203(14) -0.06876(15) 0.0296(5) Uani d . 1
C C7 0.58057(9) 0.41257(13) -0.14738(15) 0.0317(5) Uani d . 1
C C8 0.57179(10) 0.49984(15) -0.14772(18) 0.0477(7) Uani d . 1
H H8 0.5563 0.5317 -0.2029 0.057 Uiso calc R 1
C C9 0.58561(11) 0.53990(16) -0.0676(2) 0.0589(8) Uani d . 1
H H9 0.5794 0.5999 -0.0668 0.071 Uiso calc R 1
C C10 0.60830(13) 0.49345(17) 0.0113(2) 0.0689(9) Uani d . 1
H H10 0.6176 0.5212 0.0669 0.083 Uiso calc R 1
C C11 0.61791(11) 0.40660(15) 0.01102(17) 0.0487(7) Uani d . 1
H H11 0.6345 0.3761 0.0671 0.058 Uiso calc R 1
C C12 0.72131(9) -0.06427(14) 0.29956(15) 0.0314(5) Uani d . 1
H H12 0.7277 -0.1234 0.2948 0.038 Uiso calc R 1
C C13 0.74164(8) -0.02660(14) 0.38822(15) 0.0302(5) Uani d . 1
H H13 0.7385 0.0340 0.3920 0.036 Uiso calc R 1
C C14 0.76468(8) -0.07209(14) 0.46547(14) 0.0294(5) Uani d . 1
H H14 0.7683 -0.1325 0.4611 0.035 Uiso calc R 1
C C15 0.78476(8) -0.03598(14) 0.55608(15) 0.0288(5) Uani d . 1
C C16 0.79624(8) -0.08569(13) 0.63139(15) 0.0290(5) Uani d . 1
C C17 0.81345(10) -0.05208(16) 0.71668(16) 0.0470(7) Uani d . 1
H H17 0.8209 -0.0888 0.7661 0.056 Uiso calc R 1
C C18 0.81954(11) 0.03615(17) 0.72838(17) 0.0588(8) Uani d . 1
H H18 0.8301 0.0611 0.7858 0.071 Uiso calc R 1
C C19 0.81029(10) 0.08818(16) 0.65625(17) 0.0476(7) Uani d . 1
H H19 0.8152 0.1488 0.6647 0.057 Uiso calc R 1
C C20 0.79407(9) 0.05265(15) 0.57269(16) 0.0371(6) Uani d . 1
H H20 0.7890 0.0893 0.5246 0.044 Uiso calc R 1
C C21 0.56473(8) 0.22662(13) 0.14153(14) 0.0259(5) Uani d . 1
C C22 0.56463(9) 0.30877(14) 0.17307(16) 0.0374(6) Uani d . 1
H H22 0.5843 0.3204 0.2366 0.045 Uiso calc R 1
C C23 0.53600(10) 0.37431(15) 0.11253(17) 0.0527(8) Uani d . 1
H H23 0.5367 0.4306 0.1348 0.063 Uiso calc R 1
C C24 0.50679(10) 0.35815(16) 0.02082(17) 0.0441(7) Uani d . 1
H H24 0.4869 0.4030 -0.0203 0.053 Uiso calc R 1
C C25 0.50631(9) 0.27697(15) -0.01143(16) 0.0419(6) Uani d . 1
H H25 0.4862 0.2656 -0.0749 0.050 Uiso calc R 1
C C26 0.53508(9) 0.21187(15) 0.04829(15) 0.0347(6) Uani d . 1
H H26 0.5346 0.1560 0.0253 0.042 Uiso calc R 1
C C27 0.56290(8) 0.04926(13) 0.19192(14) 0.0243(5) Uani d . 1
C C28 0.51085(9) 0.05384(16) 0.14222(16) 0.0401(6) Uani d . 1
H H28 0.4947 0.1079 0.1187 0.048 Uiso calc R 1
C C29 0.48189(10) -0.01954(17) 0.12612(18) 0.0493(7) Uani d . 1
H H29 0.4460 -0.0154 0.0914 0.059 Uiso calc R 1
C C30 0.50445(10) -0.09786(16) 0.15978(17) 0.0436(7) Uani d . 1
H H30 0.4844 -0.1480 0.1484 0.052 Uiso calc R 1
C C31 0.55592(11) -0.10335(16) 0.20979(18) 0.0493(7) Uani d . 1
H H31 0.5718 -0.1575 0.2336 0.059 Uiso calc R 1
C C32 0.58499(9) -0.03061(14) 0.22597(16) 0.0385(6) Uani d . 1
H H32 0.6208 -0.0353 0.2611 0.046 Uiso calc R 1
C C33 0.62006(8) 0.17584(12) 0.32871(13) 0.0232(5) Uani d . 1
C C34 0.58210(8) 0.18790(14) 0.34743(15) 0.0322(5) Uani d . 1
H H34 0.5480 0.1745 0.3022 0.039 Uiso calc R 1
C C35 0.59388(9) 0.21907(14) 0.43110(15) 0.0337(6) Uani d . 1
H H35 0.5678 0.2280 0.4428 0.040 Uiso calc R 1
C C36 0.64343(9) 0.23719(13) 0.49750(15) 0.0318(6) Uani d . 1
H H36 0.6514 0.2592 0.5547 0.038 Uiso calc R 1
C C37 0.68139(9) 0.22356(13) 0.48133(14) 0.0303(5) Uani d . 1
H H37 0.7155 0.2351 0.5277 0.036 Uiso calc R 1
C C38 0.66975(8) 0.19283(13) 0.39707(14) 0.0264(5) Uani d . 1
H H38 0.6961 0.1834 0.3862 0.032 Uiso calc R 1

loop_
_atom_site_aniso_label
_atom_site_aniso_U_11
_atom_site_aniso_U_22
_atom_site_aniso_U_33
_atom_site_aniso_U_12
_atom_site_aniso_U_13
_atom_site_aniso_U_23
Br1 0.0467(2) 0.0473(2) 0.03910(10) -0.02340(10) 0.02820(10) -0.02040(10)
Cu1 0.0291(2) 0.02220(10) 0.02320(10) 0.00030(10) 0.01450(10) -0.00100(10)
P1 0.0246(3) 0.0226(3) 0.0205(3) -0.0019(2) 0.0110(3) -0.0027(2)
O1 0.1120(19) 0.0389(12) 0.0386(12) 0.0062(12) 0.0105(13) -0.0057(9)
O2 0.185(3) 0.0627(15) 0.0401(14) 0.0130(16) 0.0493(16) 0.0177(11)
O3 0.0517(12) 0.0331(10) 0.0443(11) -0.0100(9) 0.0284(10) -0.0077(8)
O4 0.0698(14) 0.0464(11) 0.0583(13) 0.0251(10) 0.0382(12) 0.0217(10)
N1 0.0282(11) 0.0232(9) 0.0216(10) -0.0019(8) 0.0138(9) -0.0008(8)
N2 0.0399(12) 0.0248(10) 0.0227(11) 0.0037(9) 0.0167(10) -0.0008(8)
N3 0.0670(17) 0.0371(13) 0.0280(13) 0.0115(12) 0.0139(12) 0.0051(11)
N4 0.0510(15) 0.0319(11) 0.0374(13) 0.0073(11) 0.0324(13) 0.0071(10)
C1 0.0563(18) 0.0240(12) 0.0286(14) 0.0024(12) 0.0212(14) -0.0029(10)
C2 0.0640(19) 0.0249(13) 0.0306(14) 0.0034(13) 0.0193(14) -0.0036(11)
C3 0.0304(14) 0.0277(13) 0.0220(12) -0.0025(10) 0.0122(11) -0.0032(10)
C4 0.0298(13) 0.0295(12) 0.0240(12) -0.0022(10) 0.0147(11) -0.0022(10)
C5 0.0329(14) 0.0301(13) 0.0233(12) -0.0002(10) 0.0159(12) -0.0008(10)
C6 0.0323(14) 0.0255(12) 0.0290(13) -0.0023(10) 0.0150(12) -0.0014(10)
C7 0.0327(14) 0.0278(13) 0.0298(14) 0.0004(11) 0.0135(12) -0.0013(10)
C8 0.0587(19) 0.0295(14) 0.0453(17) 0.0062(13) 0.0214(16) 0.0077(12)
C9 0.078(2) 0.0256(14) 0.065(2) 0.0047(15) 0.0322(19) -0.0057(14)
C10 0.113(3) 0.0371(17) 0.0447(19) 0.0046(17) 0.034(2) -0.0119(14)
C11 0.077(2) 0.0341(15) 0.0359(16) 0.0030(14) 0.0309(16) -0.0019(12)
C12 0.0428(15) 0.0213(12) 0.0295(14) 0.0063(11) 0.0190(13) 0.0019(10)
C13 0.0361(15) 0.0245(12) 0.0310(14) 0.0040(11) 0.0186(13) 0.0008(10)
C14 0.0345(14) 0.0243(12) 0.0290(13) 0.0017(10) 0.0166(12) 0.0018(10)
C15 0.0238(13) 0.0300(13) 0.0269(13) 0.0004(10) 0.0099(12) 0.0017(10)
C16 0.0323(14) 0.0296(13) 0.0281(13) -0.0008(10) 0.0181(12) 0.0010(10)
C17 0.0655(19) 0.0460(16) 0.0254(14) -0.0055(14) 0.0215(15) 0.0030(12)
C18 0.088(2) 0.0463(17) 0.0291(16) -0.0205(16) 0.0231(17) -0.0127(13)
C19 0.0615(19) 0.0357(15) 0.0388(16) -0.0153(13) 0.0224(15) -0.0070(12)
C20 0.0401(16) 0.0324(14) 0.0310(14) -0.0070(12) 0.0139(13) 0.0017(11)
C21 0.0239(13) 0.0281(12) 0.0233(12) 0.0004(10) 0.0110(11) 0.0012(10)
C22 0.0506(17) 0.0265(13) 0.0244(13) 0.0009(12) 0.0129(13) -0.0024(11)
C23 0.079(2) 0.0283(15) 0.0369(17) 0.0120(14) 0.0212(16) 0.0005(12)
C24 0.0541(18) 0.0396(15) 0.0339(16) 0.0157(13) 0.0204(15) 0.0114(12)
C25 0.0453(16) 0.0479(16) 0.0220(13) 0.0089(13) 0.0110(13) 0.0013(12)
C26 0.0417(15) 0.0331(13) 0.0259(13) 0.0055(12) 0.0159(12) -0.0039(11)
C27 0.0282(13) 0.0251(12) 0.0251(13) -0.0057(10) 0.0180(12) -0.0079(10)
C28 0.0323(16) 0.0351(14) 0.0455(16) -0.0053(12) 0.0159(14) -0.0054(12)
C29 0.0287(16) 0.0554(18) 0.0514(18) -0.0173(14) 0.0131(14) -0.0148(15)
C30 0.0582(19) 0.0388(16) 0.0444(16) -0.0257(14) 0.0346(16) -0.0168(13)
C31 0.060(2) 0.0283(14) 0.0591(19) -0.0071(14) 0.0311(17) 0.0033(13)
C32 0.0345(15) 0.0352(14) 0.0471(16) -0.0045(12) 0.0226(14) 0.0050(12)
C33 0.0276(13) 0.0177(11) 0.0198(12) -0.0008(9) 0.0098(11) 0.0004(9)
C34 0.0270(14) 0.0361(13) 0.0320(14) -0.0058(11) 0.0147(12) -0.0063(11)
C35 0.0426(16) 0.0303(13) 0.0345(14) -0.0008(12) 0.0248(13) -0.0035(11)
C36 0.0526(17) 0.0210(12) 0.0229(13) -0.0025(11) 0.0210(13) -0.0015(10)
C37 0.0320(14) 0.0316(13) 0.0231(12) -0.0043(11) 0.0120(12) -0.0017(10)
C38 0.0311(14) 0.0250(12) 0.0269(13) -0.0010(10) 0.0181(12) 0.0013(10)

loop_
_atom_type_symbol
_atom_type_description
_atom_type_scat_dispersion_real
_atom_type_scat_dispersion_imag
_atom_type_scat_source
Cu Cu 0.3201 1.2651 'International Tables Vol C Tables 4.2.6.8 and 6.1.1.4'
Br Br -0.2901 2.4595 'International Tables Vol C Tables 4.2.6.8 and 6.1.1.4'
P P 0.1023 0.0942 'International Tables Vol C Tables 4.2.6.8 and 6.1.1.4'
N N 0.0061 0.0033 'International Tables Vol C Tables 4.2.6.8 and 6.1.1.4'
O O 0.0106 0.0060 'International Tables Vol C Tables 4.2.6.8 and 6.1.1.4'
C C 0.0033 0.0016 'International Tables Vol C Tables 4.2.6.8 and 6.1.1.4'
H H 0.0000 0.0000 'International Tables Vol C Tables 4.2.6.8 and 6.1.1.4'

loop_
_geom_angle_atom_site_label_1
_geom_angle_atom_site_label_2
_geom_angle_atom_site_label_3
_geom_angle
_geom_angle_publ_flag
N2 Cu1 N1 82.15(7) yes
N2 Cu1 P1 117.29(5) yes
N1 Cu1 P1 119.52(6) yes
N2 Cu1 Br1 113.00(7) yes
N1 Cu1 Br1 106.03(5) yes
P1 Cu1 Br1 114.54(4) yes
C33 P1 C27 102.37(9) ?
C33 P1 C21 102.58(10) ?
C27 P1 C21 104.26(11) ?
C33 P1 Cu1 118.08(8) ?
C27 P1 Cu1 113.04(7) ?
C21 P1 Cu1 114.78(7) ?
C3 N1 C1 117.83(17) ?
C3 N1 Cu1 130.59(15) ?
C1 N1 Cu1 110.58(12) ?
C12 N2 C2 117.77(18) ?
C12 N2 Cu1 133.60(15) ?
C2 N2 Cu1 108.34(13) ?
O2 N3 O1 122.5(2) ?
O2 N3 C7 118.8(2) ?
O1 N3 C7 118.6(2) ?
O3 N4 O4 125.1(2) ?
O3 N4 C16 117.8(2) ?
O4 N4 C16 117.0(2) ?
N1 C1 C2 110.86(17) ?
N1 C1 H1A 109.5 ?
C2 C1 H1A 109.5 ?
N1 C1 H1B 109.5 ?
C2 C1 H1B 109.5 ?
H1A C1 H1B 108.1 ?
N2 C2 C1 109.49(19) ?
N2 C2 H2A 109.8 ?
C1 C2 H2A 109.8 ?
N2 C2 H2B 109.8 ?
C1 C2 H2B 109.8 ?
H2A C2 H2B 108.2 ?
N1 C3 C4 121.76(19) ?
N1 C3 H3 119.1 ?
C4 C3 H3 119.1 ?
C5 C4 C3 122.67(19) ?
C5 C4 H4 118.7 ?
C3 C4 H4 118.7 ?
C4 C5 C6 125.1(2) ?
C4 C5 H5 117.5 ?
C6 C5 H5 117.5 ?
C11 C6 C7 114.7(2) ?
C11 C6 C5 120.2(2) ?
C7 C6 C5 125.0(2) ?
C8 C7 C6 123.6(2) ?
C8 C7 N3 115.4(2) ?
C6 C7 N3 121.02(19) ?
C9 C8 C7 119.1(2) ?
C9 C8 H8 120.4 ?
C7 C8 H8 120.4 ?
C10 C9 C8 119.7(2) ?
C10 C9 H9 120.1 ?
C8 C9 H9 120.1 ?
C9 C10 C11 120.6(3) ?
C9 C10 H10 119.7 ?
C11 C10 H10 119.7 ?
C10 C11 C6 122.2(2) ?
C10 C11 H11 118.9 ?
C6 C11 H11 118.9 ?
N2 C12 C13 121.3(2) ?
N2 C12 H12 119.4 ?
C13 C12 H12 119.4 ?
C14 C13 C12 123.7(2) ?
C14 C13 H13 118.2 ?
C12 C13 H13 118.2 ?
C13 C14 C15 124.9(2) ?
C13 C14 H14 117.5 ?
C15 C14 H14 117.5 ?
C16 C15 C20 115.3(2) ?
C16 C15 C14 123.3(2) ?
C20 C15 C14 121.33(19) ?
C17 C16 C15 124.0(2) ?
C17 C16 N4 115.76(19) ?
C15 C16 N4 120.14(19) ?
C18 C17 C16 118.4(2) ?
C18 C17 H17 120.8 ?
C16 C17 H17 120.8 ?
C17 C18 C19 119.8(2) ?
C17 C18 H18 120.1 ?
C19 C18 H18 120.1 ?
C20 C19 C18 120.3(2) ?
C20 C19 H19 119.8 ?
C18 C19 H19 119.8 ?
C19 C20 C15 122.0(2) ?
C19 C20 H20 119.0 ?
C15 C20 H20 119.0 ?
C22 C21 C26 118.1(2) ?
C22 C21 P1 122.45(17) ?
C26 C21 P1 119.29(17) ?
C21 C22 C23 120.5(2) ?
C21 C22 H22 119.7 ?
C23 C22 H22 119.7 ?
C24 C23 C22 120.4(2) ?
C24 C23 H23 119.8 ?
C22 C23 H23 119.8 ?
C23 C24 C25 119.8(2) ?
C23 C24 H24 120.1 ?
C25 C24 H24 120.1 ?
C24 C25 C26 120.1(2) ?
C24 C25 H25 120.0 ?
C26 C25 H25 120.0 ?
C25 C26 C21 121.1(2) ?
C25 C26 H26 119.4 ?
C21 C26 H26 119.4 ?
C28 C27 C32 117.8(2) ?
C28 C27 P1 125.49(18) ?
C32 C27 P1 116.74(17) ?
C27 C28 C29 120.7(2) ?
C27 C28 H28 119.6 ?
C29 C28 H28 119.6 ?
C30 C29 C28 120.6(2) ?
C30 C29 H29 119.7 ?
C28 C29 H29 119.7 ?
C31 C30 C29 119.4(2) ?
C31 C30 H30 120.3 ?
C29 C30 H30 120.3 ?
C30 C31 C32 120.3(2) ?
C30 C31 H31 119.9 ?
C32 C31 H31 119.9 ?
C31 C32 C27 121.2(2) ?
C31 C32 H32 119.4 ?
C27 C32 H32 119.4 ?
C38 C33 C34 118.48(19) ?
C38 C33 P1 119.40(15) ?
C34 C33 P1 122.11(17) ?
C35 C34 C33 120.6(2) ?
C35 C34 H34 119.7 ?
C33 C34 H34 119.7 ?
C36 C35 C34 120.0(2) ?
C36 C35 H35 120.0 ?
C34 C35 H35 120.0 ?
C37 C36 C35 120.3(2) ?
C37 C36 H36 119.8 ?
C35 C36 H36 119.8 ?
C36 C37 C38 120.0(2) ?
C36 C37 H37 120.0 ?
C38 C37 H37 120.0 ?
C33 C38 C37 120.62(19) ?
C33 C38 H38 119.7 ?
C37 C38 H38 119.7 ?

loop_
_geom_bond_atom_site_label_1
_geom_bond_atom_site_label_2
_geom_bond_distance
_geom_bond_publ_flag
Cu1 Br1 2.4411(11) yes
Cu1 N1 2.086(2) yes
Cu1 N2 2.078(2) yes
Cu1 P1 2.2069(13) yes
P1 C33 1.831(2) yes
P1 C27 1.832(2) yes
P1 C21 1.833(2) yes
O1 N3 1.216(3) ?
O2 N3 1.211(3) ?
O3 N4 1.222(2) ?
O4 N4 1.224(2) ?
N1 C3 1.275(2) yes
N1 C1 1.473(3) yes
N2 C12 1.277(3) yes
N2 C2 1.473(3) yes
N3 C7 1.470(3) yes
N4 C16 1.482(3) yes
C1 C2 1.490(3) yes
C1 H1A 0.9900 ?
C1 H1B 0.9900 ?
C2 H2A 0.9900 ?
C2 H2B 0.9900 ?
C3 C4 1.446(3) yes
C3 H3 0.9500 ?
C4 C5 1.333(3) yes
C4 H4 0.9500 ?
C5 C6 1.464(3) yes
C5 H5 0.9500 ?
C6 C11 1.394(3) ?
C6 C7 1.395(3) ?
C7 C8 1.379(3) ?
C8 C9 1.367(3) ?
C8 H8 0.9500 ?
C9 C10 1.363(4) ?
C9 H9 0.9500 ?
C10 C11 1.379(3) ?
C10 H10 0.9500 ?
C11 H11 0.9500 ?
C12 C13 1.439(3) yes
C12 H12 0.9500 ?
C13 C14 1.335(3) yes
C13 H13 0.9500 ?
C14 C15 1.459(3) yes
C14 H14 0.9500 ?
C15 C16 1.390(3) ?
C15 C20 1.401(3) ?
C16 C17 1.380(3) ?
C17 C18 1.380(3) ?
C17 H17 0.9500 ?
C18 C19 1.384(3) ?
C18 H18 0.9500 ?
C19 C20 1.371(3) ?
C19 H19 0.9500 ?
C20 H20 0.9500 ?
C21 C22 1.386(3) ?
C21 C26 1.390(3) ?
C22 C23 1.390(3) ?
C22 H22 0.9500 ?
C23 C24 1.371(3) ?
C23 H23 0.9500 ?
C24 C25 1.373(3) ?
C24 H24 0.9500 ?
C25 C26 1.380(3) ?
C25 H25 0.9500 ?
C26 H26 0.9500 ?
C27 C28 1.378(3) ?
C27 C32 1.386(3) ?
C28 C29 1.385(3) ?
C28 H28 0.9500 ?
C29 C30 1.367(3) ?
C29 H29 0.9500 ?
C30 C31 1.363(4) ?
C30 H30 0.9500 ?
C31 C32 1.379(3) ?
C31 H31 0.9500 ?
C32 H32 0.9500 ?
C33 C38 1.386(3) ?
C33 C34 1.402(3) ?
C34 C35 1.382(3) ?
C34 H34 0.9500 ?
C35 C36 1.378(3) ?
C35 H35 0.9500 ?
C36 C37 1.375(3) ?
C36 H36 0.9500 ?
C37 C38 1.390(3) ?
C37 H37 0.9500 ?
C38 H38 0.9500 ?

loop_
_geom_torsion_atom_site_label_1
_geom_torsion_atom_site_label_2
_geom_torsion_atom_site_label_3
_geom_torsion_atom_site_label_4
_geom_torsion
N2 Cu1 P1 C33 89.94(10)
N1 Cu1 P1 C33 -173.43(9)
Br1 Cu1 P1 C33 -46.02(8)
N2 Cu1 P1 C27 -29.44(10)
N1 Cu1 P1 C27 67.19(9)
Br1 Cu1 P1 C27 -165.40(7)
N2 Cu1 P1 C21 -148.85(9)
N1 Cu1 P1 C21 -52.22(10)
Br1 Cu1 P1 C21 75.19(9)
N2 Cu1 N1 C3 -170.9(2)
P1 Cu1 N1 C3 72.10(19)
Br1 Cu1 N1 C3 -59.15(19)
N2 Cu1 N1 C1 -2.85(14)
P1 Cu1 N1 C1 -119.84(14)
Br1 Cu1 N1 C1 108.90(14)
N1 Cu1 N2 C12 164.7(2)
P1 Cu1 N2 C12 -76.1(2)
Br1 Cu1 N2 C12 60.5(2)
N1 Cu1 N2 C2 -21.89(14)
P1 Cu1 N2 C2 97.35(14)
Br1 Cu1 N2 C2 -126.03(13)
C3 N1 C1 C2 -163.0(2)
Cu1 N1 C1 C2 27.2(2)
C12 N2 C2 C1 -142.5(2)
Cu1 N2 C2 C1 42.9(2)
N1 C1 C2 N2 -46.8(3)
C1 N1 C3 C4 -176.3(2)
Cu1 N1 C3 C4 -8.9(3)
N1 C3 C4 C5 179.2(2)
C3 C4 C5 C6 -177.2(2)
C4 C5 C6 C11 18.0(3)
C4 C5 C6 C7 -165.5(2)
C11 C6 C7 C8 0.5(4)
C5 C6 C7 C8 -176.1(2)
C11 C6 C7 N3 -178.3(2)
C5 C6 C7 N3 5.1(3)
O2 N3 C7 C8 30.4(4)
O1 N3 C7 C8 -147.5(3)
O2 N3 C7 C6 -150.7(3)
O1 N3 C7 C6 31.4(3)
C6 C7 C8 C9 -1.4(4)
N3 C7 C8 C9 177.4(2)
C7 C8 C9 C10 0.8(4)
C8 C9 C10 C11 0.7(5)
C9 C10 C11 C6 -1.6(5)
C7 C6 C11 C10 1.0(4)
C5 C6 C11 C10 177.8(3)
C2 N2 C12 C13 -174.4(2)
Cu1 N2 C12 C13 -1.4(3)
N2 C12 C13 C14 172.3(2)
C12 C13 C14 C15 -178.7(2)
C13 C14 C15 C16 162.4(2)
C13 C14 C15 C20 -18.0(3)
C20 C15 C16 C17 2.9(3)
C14 C15 C16 C17 -177.5(2)
C20 C15 C16 N4 178.3(2)
C14 C15 C16 N4 -2.1(3)
O3 N4 C16 C17 123.0(2)
O4 N4 C16 C17 -55.0(3)
O3 N4 C16 C15 -52.8(3)
O4 N4 C16 C15 129.3(2)
C15 C16 C17 C18 0.2(4)
N4 C16 C17 C18 -175.3(2)
C16 C17 C18 C19 -2.5(4)
C17 C18 C19 C20 1.4(4)
C18 C19 C20 C15 2.0(4)
C16 C15 C20 C19 -4.0(3)
C14 C15 C20 C19 176.3(2)
C33 P1 C21 C22 22.2(2)
C27 P1 C21 C22 128.66(18)
Cu1 P1 C21 C22 -107.14(18)
C33 P1 C21 C26 -162.58(17)
C27 P1 C21 C26 -56.14(19)
Cu1 P1 C21 C26 68.06(19)
C26 C21 C22 C23 -0.7(3)
P1 C21 C22 C23 174.56(19)
C21 C22 C23 C24 1.1(4)
C22 C23 C24 C25 -0.8(4)
C23 C24 C25 C26 0.1(4)
C24 C25 C26 C21 0.3(4)
C22 C21 C26 C25 0.0(3)
P1 C21 C26 C25 -175.39(18)
C33 P1 C27 C28 94.3(2)
C21 P1 C27 C28 -12.3(2)
Cu1 P1 C27 C28 -137.58(18)
C33 P1 C27 C32 -85.85(17)
C21 P1 C27 C32 167.55(16)
Cu1 P1 C27 C32 42.24(18)
C32 C27 C28 C29 -0.9(3)
P1 C27 C28 C29 178.95(17)
C27 C28 C29 C30 0.4(4)
C28 C29 C30 C31 0.2(4)
C29 C30 C31 C32 -0.3(4)
C30 C31 C32 C27 -0.2(4)
C28 C27 C32 C31 0.8(3)
P1 C27 C32 C31 -179.06(18)
C27 P1 C33 C38 133.75(17)
C21 P1 C33 C38 -118.36(17)
Cu1 P1 C33 C38 8.93(19)
C27 P1 C33 C34 -47.24(19)
C21 P1 C33 C34 60.65(19)
Cu1 P1 C33 C34 -172.06(14)
C38 C33 C34 C35 2.4(3)
P1 C33 C34 C35 -176.67(16)
C33 C34 C35 C36 -1.1(3)
C34 C35 C36 C37 -0.7(3)
C35 C36 C37 C38 1.2(3)
C34 C33 C38 C37 -1.9(3)
P1 C33 C38 C37 177.19(15)
C36 C37 C38 C33 0.1(3)
